data_7063833
loop_
_publ_author_name
'Frank, Inga V.'
'Shakirova, Albina R.'
'Peregudov, Alexander S.'
'Dolgushin, Fedor M.'
'Shchegolikhina, Olga I.'
'Anisimov, Anton A.'

_publ_section_title
;
 Synthesis and structure of new vinylcoppersiloxanes and stereoregular
 organocyclosilsesquioxanes based on them
;
_journal_issue 26
_journal_name_full 'New Journal of Chemistry'
_journal_page_first 11273
_journal_page_last 11284
_journal_paper_doi 10.1039/D5NJ01899D
_journal_volume 49
_journal_year 2025
_chemical_formula_moiety 'C40 H48 Cu6 N4 O22 Si10, 4(C2 H6 O)'
_chemical_formula_sum 'C48 H72 Cu6 N4 O26 Si10'
_chemical_formula_weight 1783.23
_space_group_crystal_system monoclinic
_space_group_IT_number 14
_space_group_name_Hall '-P 2yn'
_space_group_name_H-M_alt 'P 1 21/n 1'
_atom_sites_solution_hydrogens mixed
_atom_sites_solution_primary direct
_audit_creation_method SHELXL-2014/7
_audit_update_record
;
2025-04-15 deposited with the CCDC.	2025-05-30 downloaded from the CCDC.
;
_cell_angle_alpha 90
_cell_angle_beta 99.6700(10)
_cell_angle_gamma 90
_cell_formula_units_Z 2
_cell_length_a 12.3540(4)
_cell_length_b 14.1562(5)
_cell_length_c 20.9902(7)
_cell_measurement_reflns_used 9916
_cell_measurement_temperature 100(2)
_cell_measurement_theta_max 33.20
_cell_measurement_theta_min 2.44
_cell_volume 3618.7(2)
_computing_cell_refinement 'Bruker SAINT'
_computing_data_collection 'Bruker APEX2'
_computing_data_reduction 'Bruker SAINT'
_computing_molecular_graphics 'Bruker SHELXTL'
_computing_publication_material 'Bruker SHELXTL'
_computing_structure_refinement 'SHELXL-2018/3 (Sheldrick, 2018)'
_computing_structure_solution 'SHELXS-97 (Sheldrick 2008)'
_diffrn_ambient_temperature 100(2)
_diffrn_measured_fraction_theta_full 0.998
_diffrn_measured_fraction_theta_max 0.999
_diffrn_measurement_device_type 'Bruker APEX-II CCD'
_diffrn_measurement_method '\f and \w scans'
_diffrn_radiation_type MoK\a
_diffrn_radiation_wavelength 0.71073
_diffrn_reflns_av_R_equivalents 0.0376
_diffrn_reflns_av_unetI/netI 0.0304
_diffrn_reflns_Laue_measured_fraction_full 0.998
_diffrn_reflns_Laue_measured_fraction_max 0.999
_diffrn_reflns_limit_h_max 17
_diffrn_reflns_limit_h_min -17
_diffrn_reflns_limit_k_max 19
_diffrn_reflns_limit_k_min -19
_diffrn_reflns_limit_l_max 29
_diffrn_reflns_limit_l_min -29
_diffrn_reflns_number 56512
_diffrn_reflns_point_group_measured_fraction_full 0.998
_diffrn_reflns_point_group_measured_fraction_max 0.999
_diffrn_reflns_theta_full 25.242
_diffrn_reflns_theta_max 29.999
_diffrn_reflns_theta_min 2.206
_exptl_absorpt_coefficient_mu 1.973
_exptl_absorpt_correction_T_max 0.4355
_exptl_absorpt_correction_T_min 0.3486
_exptl_absorpt_correction_type multi-scan
_exptl_absorpt_process_details
; 
 SADABS 2016/2: Krause, L., Herbst-Irmer, R., Sheldrick G.M. & Stalke D., 
 J. Appl. Cryst. 48 (2015) 3-10 
;
_exptl_crystal_colour blue
_exptl_crystal_density_diffrn 1.637
_exptl_crystal_description prism
_exptl_crystal_F_000 1820
_exptl_crystal_size_max 0.320
_exptl_crystal_size_mid 0.160
_exptl_crystal_size_min 0.120
_refine_diff_density_max 1.941
_refine_diff_density_min -0.646
_refine_diff_density_rms 0.131
_refine_ls_extinction_method none
_refine_ls_goodness_of_fit_ref 1.064
_refine_ls_hydrogen_treatment constr
_refine_ls_matrix_type full
_refine_ls_number_parameters 448
_refine_ls_number_reflns 10555
_refine_ls_number_restraints 0
_refine_ls_restrained_S_all 1.064
_refine_ls_R_factor_all 0.0682
_refine_ls_R_factor_gt 0.0521
_refine_ls_shift/su_max 0.001
_refine_ls_shift/su_mean 0.000
_refine_ls_structure_factor_coef Fsqd
_refine_ls_weighting_details 'w=1/[\s^2^(Fo^2^)+(0.0699P)^2^+9.4659P] where P=(Fo^2^+2Fc^2^)/3'
_refine_ls_weighting_scheme calc
_refine_ls_wR_factor_gt 0.1372
_refine_ls_wR_factor_ref 0.1483
_reflns_Friedel_coverage 0.000
_reflns_number_gt 8396
_reflns_number_total 10555
_reflns_threshold_expression 'I > 2\s(I)'
_cod_data_source_file d5nj01899d2.cif
_cod_data_source_block sad
_cod_depositor_comments 'Adding full bibliography for 7063833--7063836.cif.'
_cod_original_sg_symbol_H-M 'P 21/n'
_cod_database_code 7063833
_shelx_shelxl_version_number 2014/7
_shelx_space_group_comment
;
The symmetry employed for this shelxl refinement is uniquely defined
by the following loop, which should always be used as a source of
symmetry information in preference to the above space-group names.
They are only intended as comments.
;
_shelx_estimated_absorpt_t_min 0.571
_shelx_estimated_absorpt_t_max 0.798

loop_
_space_group_symop_operation_xyz
'x, y, z'
'-x+1/2, y+1/2, -z+1/2'
'-x, -y, -z'
'x-1/2, -y-1/2, z-1/2'

loop_
_atom_site_label
_atom_site_type_symbol
_atom_site_fract_x
_atom_site_fract_y
_atom_site_fract_z
_atom_site_U_iso_or_equiv
_atom_site_adp_type
_atom_site_occupancy
_atom_site_site_symmetry_order
_atom_site_calc_flag
_atom_site_refinement_flags_posn
_atom_site_refinement_flags_adp
_atom_site_refinement_flags_occupancy
_atom_site_disorder_assembly
_atom_site_disorder_group
Cu1 Cu 0.46847(4) 0.76261(3) 0.42796(2) 0.02382(10) Uani 1 1 d . . . . .
Cu2 Cu 0.40783(3) 0.58161(3) 0.49071(2) 0.02094(10) Uani 1 1 d . . . . .
Cu3 Cu 0.37018(4) 0.40768(3) 0.56564(2) 0.02313(10) Uani 1 1 d . . . . .
Si1 Si 0.48304(9) 0.75089(7) 0.58096(5) 0.0275(2) Uani 1 1 d . . . . .
Si2 Si 0.33203(9) 0.61761(7) 0.62669(5) 0.0279(2) Uani 1 1 d . . . . .
Si3 Si 0.39495(9) 0.45449(7) 0.70707(5) 0.0283(2) Uani 1 1 d . . . . .
Si4 Si 0.61953(8) 0.43715(7) 0.66303(4) 0.02351(19) Uani 1 1 d . . . . .
Si5 Si 0.66906(9) 0.60962(7) 0.58755(5) 0.0251(2) Uani 1 1 d . . . . .
O1 O 0.4050(3) 0.71411(19) 0.63146(13) 0.0335(6) Uani 1 1 d . . . . .
O2 O 0.3529(3) 0.56459(19) 0.69667(13) 0.0335(6) Uani 1 1 d . . . . .
O3 O 0.5274(2) 0.4536(2) 0.70851(12) 0.0320(6) Uani 1 1 d . . . . .
O4 O 0.6733(2) 0.53953(18) 0.64953(11) 0.0291(6) Uani 1 1 d . . . . .
O5 O 0.6053(2) 0.70512(18) 0.60261(12) 0.0304(6) Uani 1 1 d . . . . .
O6 O 0.4277(2) 0.71613(17) 0.50941(11) 0.0250(5) Uani 1 1 d . . . . .
O7 O 0.3689(2) 0.54777(18) 0.57322(11) 0.0264(5) Uani 1 1 d . . . . .
O8 O 0.3335(2) 0.38893(19) 0.65016(12) 0.0295(5) Uani 1 1 d . . . . .
O9 O 0.5690(2) 0.38871(16) 0.59539(11) 0.0226(5) Uani 1 1 d . . . . .
O10 O 0.6094(2) 0.55481(16) 0.52328(10) 0.0219(5) Uani 1 1 d . . . . .
O11 O 0.6175(2) 0.72463(17) 0.45529(12) 0.0271(5) Uani 1 1 d . . . . .
H11 H 0.6749 0.7600 0.4587 0.041 Uiso 1 1 d R U . . .
N1 N 0.3169(3) 0.8170(2) 0.40010(15) 0.0297(6) Uani 1 1 d . . . . .
N2 N 0.4904(3) 0.8239(2) 0.34494(14) 0.0282(6) Uani 1 1 d . . . . .
C1 C 0.4941(4) 0.8800(3) 0.5859(2) 0.0420(10) Uani 1 1 d . . . . .
H1A H 0.5553 0.9091 0.5709 0.050 Uiso 0.579(17) 1 d R U P A 1
H1B H 0.5519 0.9016 0.6191 0.050 Uiso 0.421(17) 1 d R U P A 2
C2 C 0.4255(9) 0.9345(6) 0.6081(6) 0.058(4) Uani 0.579(17) 1 d . . P A 1
H2A H 0.3640 0.9082 0.6235 0.070 Uiso 0.579(17) 1 calc R U P A 1
H2B H 0.4366 1.0009 0.6092 0.070 Uiso 0.579(17) 1 calc R U P A 1
C2' C 0.4428(17) 0.9442(10) 0.5556(9) 0.086(8) Uani 0.421(17) 1 d . . P A 2
H2'A H 0.3838 0.9303 0.5217 0.104 Uiso 0.421(17) 1 calc R U P A 2
H2'B H 0.4620 1.0080 0.5660 0.104 Uiso 0.421(17) 1 calc R U P A 2
C3 C 0.1860(4) 0.6488(4) 0.6051(2) 0.0418(10) Uani 1 1 d . . . . .
H3A H 0.1340 0.5989 0.6026 0.050 Uiso 1 1 calc R U . . .
C4 C 0.1479(5) 0.7356(4) 0.5927(3) 0.0553(13) Uani 1 1 d . . . . .
H4A H 0.1975 0.7872 0.5947 0.066 Uiso 1 1 calc R U . . .
H4B H 0.0711 0.7461 0.5819 0.066 Uiso 1 1 calc R U . . .
C5 C 0.3722(4) 0.4193(3) 0.7881(2) 0.0380(9) Uani 1 1 d . . . . .
H5A H 0.3871 0.3554 0.8005 0.046 Uiso 1 1 calc R U . . .
C6 C 0.3371(5) 0.4753(4) 0.8303(2) 0.0497(12) Uani 1 1 d . . . . .
H6A H 0.3213 0.5396 0.8199 0.060 Uiso 1 1 calc R U . . .
H6B H 0.3276 0.4513 0.8713 0.060 Uiso 1 1 calc R U . . .
C7 C 0.7306(4) 0.3662(3) 0.71114(19) 0.0352(9) Uani 1 1 d . . . . .
H7A H 0.7934 0.3518 0.6924 0.042 Uiso 1 1 calc R U . . .
C8 C 0.7272(5) 0.3346(3) 0.7700(2) 0.0513(13) Uani 1 1 d . . . . .
H8A H 0.6655 0.3480 0.7900 0.062 Uiso 1 1 calc R U . . .
H8B H 0.7866 0.2986 0.7923 0.062 Uiso 1 1 calc R U . . .
C9 C 0.8116(4) 0.6403(3) 0.5799(2) 0.0372(9) Uani 1 1 d . . . . .
H9A H 0.8471 0.6894 0.6063 0.045 Uiso 1 1 calc R U . . .
C10 C 0.8671(4) 0.5971(5) 0.5391(3) 0.0577(14) Uani 1 1 d . . . . .
H10A H 0.8334 0.5477 0.5121 0.069 Uiso 1 1 calc R U . . .
H10B H 0.9403 0.6155 0.5370 0.069 Uiso 1 1 calc R U . . .
C11 C 0.2316(4) 0.8050(3) 0.4303(2) 0.0408(10) Uani 1 1 d . . . . .
H11A H 0.2427 0.7734 0.4708 0.049 Uiso 1 1 calc R U . . .
C12 C 0.1261(4) 0.8370(4) 0.4049(3) 0.0501(12) Uani 1 1 d . . . . .
H12A H 0.0663 0.8274 0.4273 0.060 Uiso 1 1 calc R U . . .
C13 C 0.1119(4) 0.8831(4) 0.3459(3) 0.0503(12) Uani 1 1 d . . . . .
H13A H 0.0414 0.9059 0.3272 0.060 Uiso 1 1 calc R U . . .
C14 C 0.1989(4) 0.8957(3) 0.3147(2) 0.0422(10) Uani 1 1 d . . . . .
H14A H 0.1897 0.9277 0.2744 0.051 Uiso 1 1 calc R U . . .
C15 C 0.3013(3) 0.8614(3) 0.34227(19) 0.0320(8) Uani 1 1 d . . . . .
C16 C 0.4000(3) 0.8672(3) 0.31172(18) 0.0308(8) Uani 1 1 d . . . . .
C17 C 0.4027(4) 0.9087(3) 0.2519(2) 0.0421(10) Uani 1 1 d . . . . .
H17A H 0.3390 0.9382 0.2287 0.051 Uiso 1 1 calc R U . . .
C18 C 0.4979(4) 0.9067(3) 0.2270(2) 0.0445(11) Uani 1 1 d . . . . .
H18A H 0.5008 0.9354 0.1864 0.053 Uiso 1 1 calc R U . . .
C19 C 0.5900(4) 0.8630(3) 0.2607(2) 0.0421(10) Uani 1 1 d . . . . .
H19A H 0.6566 0.8611 0.2439 0.051 Uiso 1 1 calc R U . . .
C20 C 0.5825(4) 0.8222(3) 0.31959(19) 0.0340(8) Uani 1 1 d . . . . .
H20A H 0.6454 0.7917 0.3430 0.041 Uiso 1 1 calc R U . . .
O1S O 0.7891(3) 0.8512(3) 0.4375(2) 0.0613(10) Uani 1 1 d . . . . .
H1S H 0.8215 0.8217 0.4115 0.092 Uiso 1 1 calc R U . . .
C1S C 0.8645(5) 0.8743(5) 0.4932(3) 0.0637(15) Uani 1 1 d . . . . .
H1SA H 0.9139 0.9251 0.4829 0.076 Uiso 1 1 calc R U . . .
H1SB H 0.9101 0.8183 0.5077 0.076 Uiso 1 1 calc R U . . .
C2S C 0.8065(7) 0.9063(5) 0.5462(4) 0.086(2) Uani 1 1 d . . . . .
H2SA H 0.7640 0.9634 0.5325 0.129 Uiso 1 1 calc R U . . .
H2SB H 0.8604 0.9202 0.5849 0.129 Uiso 1 1 calc R U . . .
H2SC H 0.7568 0.8563 0.5560 0.129 Uiso 1 1 calc R U . . .
O2S O 0.8387(5) 0.7263(4) 0.3525(3) 0.0545(14) Uani 0.758(7) 1 d . . P B 1
H2S H 0.7867 0.6825 0.3568 0.082 Uiso 1 1 d R U . . .
C3S C 0.8682(6) 0.7257(5) 0.2913(4) 0.0487(15) Uani 0.758(7) 1 d . . P B 1
H3SA H 0.9082 0.7848 0.2853 0.058 Uiso 0.758(7) 1 calc R U P B 1
H3SB H 0.8008 0.7245 0.2583 0.058 Uiso 0.758(7) 1 calc R U P B 1
C4S C 0.9376(9) 0.6444(8) 0.2809(6) 0.078(3) Uani 0.758(7) 1 d . . P B 1
H4SA H 0.9614 0.6506 0.2389 0.118 Uiso 0.758(7) 1 calc R U P B 1
H4SB H 0.8955 0.5859 0.2818 0.118 Uiso 0.758(7) 1 calc R U P B 1
H4SC H 1.0021 0.6427 0.3152 0.118 Uiso 0.758(7) 1 calc R U P B 1
C3S' C 0.9359(19) 0.6515(15) 0.3427(11) 0.0487(15) Uani 0.242(7) 1 d . . P B 2
H3SC H 1.0110 0.6684 0.3641 0.058 Uiso 0.242(7) 1 calc R U P B 2
H3SD H 0.9293 0.5818 0.3415 0.058 Uiso 0.242(7) 1 calc R U P B 2
O2S' O 0.8618(16) 0.6889(15) 0.3740(10) 0.0545(14) Uani 0.242(7) 1 d . . P B 2
C4S' C 0.916(3) 0.686(3) 0.2843(19) 0.078(3) Uani 0.242(7) 1 d . . P B 2
H4SE H 0.9841 0.6867 0.2660 0.118 Uiso 0.242(7) 1 calc R U P B 2
H4SF H 0.8883 0.7508 0.2857 0.118 Uiso 0.242(7) 1 calc R U P B 2
H4SG H 0.8612 0.6470 0.2573 0.118 Uiso 0.242(7) 1 calc R U P B 2

loop_
_atom_site_aniso_label
_atom_site_aniso_U_11
_atom_site_aniso_U_22
_atom_site_aniso_U_33
_atom_site_aniso_U_23
_atom_site_aniso_U_13
_atom_site_aniso_U_12
Cu1 0.0332(2) 0.01835(19) 0.01772(18) 0.00380(14) -0.00209(16) -0.00003(16)
Cu2 0.0301(2) 0.01669(18) 0.01446(17) 0.00106(13) -0.00088(15) 0.00004(15)
Cu3 0.0307(2) 0.0207(2) 0.01661(18) 0.00070(14) -0.00003(15) -0.00173(16)
Si1 0.0413(6) 0.0192(4) 0.0207(4) -0.0025(3) 0.0018(4) -0.0014(4)
Si2 0.0395(5) 0.0228(4) 0.0216(4) -0.0013(3) 0.0061(4) 0.0023(4)
Si3 0.0406(6) 0.0258(5) 0.0181(4) 0.0011(3) 0.0036(4) -0.0032(4)
Si4 0.0325(5) 0.0211(4) 0.0138(4) 0.0015(3) -0.0049(3) -0.0026(4)
Si5 0.0319(5) 0.0225(4) 0.0180(4) -0.0004(3) -0.0039(4) -0.0044(4)
O1 0.0523(17) 0.0241(12) 0.0251(12) -0.0055(10) 0.0095(12) -0.0039(12)
O2 0.0543(18) 0.0261(13) 0.0215(12) -0.0003(10) 0.0111(12) 0.0018(12)
O3 0.0379(14) 0.0370(15) 0.0189(11) -0.0024(10) -0.0015(10) -0.0063(12)
O4 0.0429(15) 0.0234(12) 0.0166(11) 0.0011(9) -0.0081(10) -0.0082(11)
O5 0.0414(15) 0.0238(12) 0.0223(12) -0.0047(9) -0.0047(11) -0.0017(11)
O6 0.0350(13) 0.0215(11) 0.0176(10) 0.0018(9) 0.0019(9) 0.0001(10)
O7 0.0387(14) 0.0222(12) 0.0184(11) 0.0003(9) 0.0054(10) 0.0013(10)
O8 0.0386(14) 0.0269(13) 0.0227(12) 0.0003(10) 0.0041(11) -0.0047(11)
O9 0.0317(12) 0.0189(10) 0.0150(10) 0.0008(8) -0.0027(9) -0.0020(9)
O10 0.0318(12) 0.0177(10) 0.0137(10) 0.0011(8) -0.0031(9) -0.0016(9)
O11 0.0320(13) 0.0197(11) 0.0275(12) 0.0016(9) -0.0014(10) -0.0035(10)
N1 0.0373(17) 0.0222(14) 0.0267(15) 0.0039(11) -0.0035(13) 0.0033(12)
N2 0.0394(17) 0.0219(14) 0.0210(13) 0.0048(11) -0.0017(12) -0.0019(12)
C1 0.056(3) 0.0238(19) 0.046(2) -0.0023(17) 0.009(2) -0.0025(18)
C2 0.066(6) 0.030(4) 0.079(9) -0.011(4) 0.013(5) 0.003(4)
C2' 0.137(16) 0.032(6) 0.067(12) -0.007(6) -0.050(11) 0.020(8)
C3 0.040(2) 0.049(3) 0.038(2) -0.0080(19) 0.0082(18) 0.0041(19)
C4 0.050(3) 0.066(3) 0.049(3) -0.008(2) 0.005(2) 0.019(3)
C5 0.053(3) 0.034(2) 0.0269(18) 0.0028(15) 0.0080(17) -0.0042(18)
C6 0.069(3) 0.048(3) 0.035(2) 0.001(2) 0.014(2) -0.005(2)
C7 0.045(2) 0.0289(19) 0.0259(17) 0.0016(14) -0.0114(16) -0.0014(16)
C8 0.074(3) 0.041(2) 0.030(2) 0.0079(18) -0.017(2) 0.004(2)
C9 0.038(2) 0.042(2) 0.0296(19) 0.0010(16) -0.0024(16) -0.0090(17)
C10 0.038(2) 0.075(4) 0.056(3) -0.010(3) -0.002(2) -0.004(2)
C11 0.047(2) 0.044(2) 0.032(2) 0.0112(17) 0.0052(18) 0.0113(19)
C12 0.043(3) 0.053(3) 0.055(3) 0.014(2) 0.009(2) 0.010(2)
C13 0.043(3) 0.046(3) 0.056(3) 0.009(2) -0.007(2) 0.014(2)
C14 0.049(3) 0.035(2) 0.038(2) 0.0109(17) -0.0064(19) 0.0066(19)
C15 0.043(2) 0.0209(16) 0.0285(18) 0.0033(13) -0.0048(15) 0.0019(15)
C16 0.042(2) 0.0225(16) 0.0244(16) 0.0043(13) -0.0043(15) -0.0013(15)
C17 0.054(3) 0.038(2) 0.0287(19) 0.0100(16) -0.0067(18) 0.0006(19)
C18 0.065(3) 0.043(2) 0.0242(18) 0.0114(17) 0.0021(19) -0.003(2)
C19 0.051(3) 0.045(2) 0.030(2) 0.0086(18) 0.0076(19) -0.005(2)
C20 0.044(2) 0.0276(18) 0.0278(18) 0.0064(14) -0.0002(16) -0.0030(16)
O1S 0.063(2) 0.064(3) 0.054(2) 0.0008(19) 0.0016(19) -0.021(2)
C1S 0.065(4) 0.062(4) 0.060(3) -0.006(3) 0.000(3) -0.017(3)
C2S 0.114(6) 0.074(5) 0.070(4) -0.020(4) 0.016(4) -0.002(4)
O2S 0.051(3) 0.056(4) 0.057(4) -0.005(2) 0.013(3) -0.016(3)
C3S 0.053(4) 0.040(3) 0.054(4) 0.002(3) 0.014(3) -0.002(3)
C4S 0.065(5) 0.082(8) 0.089(6) -0.015(6) 0.014(5) 0.028(5)
C3S' 0.053(4) 0.040(3) 0.054(4) 0.002(3) 0.014(3) -0.002(3)
O2S' 0.051(3) 0.056(4) 0.057(4) -0.005(2) 0.013(3) -0.016(3)
C4S' 0.065(5) 0.082(8) 0.089(6) -0.015(6) 0.014(5) 0.028(5)

loop_
_atom_type_symbol
_atom_type_description
_atom_type_scat_dispersion_real
_atom_type_scat_dispersion_imag
_atom_type_scat_source
C C 0.0033 0.0016 'International Tables Vol C Tables 4.2.6.8 and 6.1.1.4'
H H 0.0000 0.0000 'International Tables Vol C Tables 4.2.6.8 and 6.1.1.4'
Cu Cu 0.3201 1.2651 'International Tables Vol C Tables 4.2.6.8 and 6.1.1.4'
N N 0.0061 0.0033 'International Tables Vol C Tables 4.2.6.8 and 6.1.1.4'
O O 0.0106 0.0060 'International Tables Vol C Tables 4.2.6.8 and 6.1.1.4'
Si Si 0.0817 0.0704 'International Tables Vol C Tables 4.2.6.8 and 6.1.1.4'

loop_
_geom_angle_atom_site_label_1
_geom_angle_atom_site_label_2
_geom_angle_atom_site_label_3
_geom_angle
_geom_angle_site_symmetry_1
_geom_angle_site_symmetry_3
_geom_angle_publ_flag
O11 Cu1 O6 91.12(11) . . ?
O11 Cu1 N2 96.81(12) . . ?
O6 Cu1 N2 171.07(12) . . ?
O11 Cu1 N1 173.91(12) . . ?
O6 Cu1 N1 91.08(12) . . ?
N2 Cu1 N1 80.63(14) . . ?
O11 Cu1 O9 87.11(10) . 3_666 ?
O6 Cu1 O9 78.25(9) . 3_666 ?
N2 Cu1 O9 106.15(11) . 3_666 ?
N1 Cu1 O9 98.91(11) . 3_666 ?
O11 Cu1 Cu2 85.85(8) . . ?
O6 Cu1 Cu2 39.17(7) . . ?
N2 Cu1 Cu2 145.33(9) . . ?
N1 Cu1 Cu2 99.41(9) . . ?
O9 Cu1 Cu2 39.28(6) 3_666 . ?
O9 Cu2 O7 173.91(11) 3_666 . ?
O9 Cu2 O6 86.69(10) 3_666 . ?
O7 Cu2 O6 95.93(10) . . ?
O9 Cu2 O10 95.97(10) 3_666 3_666 ?
O7 Cu2 O10 81.54(10) . 3_666 ?
O6 Cu2 O10 177.00(10) . 3_666 ?
O9 Cu2 Cu3 137.12(7) 3_666 . ?
O7 Cu2 Cu3 40.83(7) . . ?
O6 Cu2 Cu3 136.12(7) . . ?
O10 Cu2 Cu3 41.16(7) 3_666 . ?
O9 Cu2 Cu1 47.20(7) 3_666 . ?
O7 Cu2 Cu1 135.65(8) . . ?
O6 Cu2 Cu1 39.72(7) . . ?
O10 Cu2 Cu1 142.78(7) 3_666 . ?
Cu3 Cu2 Cu1 173.126(19) . . ?
O8 Cu3 O11 96.64(11) . 3_666 ?
O8 Cu3 O7 93.30(11) . . ?
O11 Cu3 O7 169.90(11) 3_666 . ?
O8 Cu3 O10 170.40(11) . 3_666 ?
O11 Cu3 O10 91.03(10) 3_666 3_666 ?
O7 Cu3 O10 79.26(10) . 3_666 ?
O8 Cu3 Cu2 132.75(8) . . ?
O11 Cu3 Cu2 130.55(8) 3_666 . ?
O7 Cu3 Cu2 39.46(7) . . ?
O10 Cu3 Cu2 40.23(7) 3_666 . ?
O6 Si1 O1 107.55(15) . . ?
O6 Si1 O5 111.32(14) . . ?
O1 Si1 O5 108.17(15) . . ?
O6 Si1 C1 111.79(18) . . ?
O1 Si1 C1 109.10(19) . . ?
O5 Si1 C1 108.8(2) . . ?
O7 Si2 O1 109.74(15) . . ?
O7 Si2 O2 108.87(14) . . ?
O1 Si2 O2 109.17(15) . . ?
O7 Si2 C3 110.76(18) . . ?
O1 Si2 C3 108.9(2) . . ?
O2 Si2 C3 109.4(2) . . ?
O8 Si3 O3 111.00(15) . . ?
O8 Si3 O2 110.52(15) . . ?
O3 Si3 O2 107.64(16) . . ?
O8 Si3 C5 113.99(18) . . ?
O3 Si3 C5 106.81(18) . . ?
O2 Si3 C5 106.57(18) . . ?
O9 Si4 O3 112.03(14) . . ?
O9 Si4 O4 109.49(13) . . ?
O3 Si4 O4 108.64(16) . . ?
O9 Si4 C7 113.09(16) . . ?
O3 Si4 C7 106.58(18) . . ?
O4 Si4 C7 106.78(17) . . ?
O5 Si5 O10 113.14(14) . . ?
O5 Si5 O4 107.66(15) . . ?
O10 Si5 O4 108.77(13) . . ?
O5 Si5 C9 108.79(19) . . ?
O10 Si5 C9 110.29(17) . . ?
O4 Si5 C9 108.04(17) . . ?
Si2 O1 Si1 127.43(17) . . ?
Si2 O2 Si3 123.63(17) . . ?
Si4 O3 Si3 142.33(17) . . ?
Si5 O4 Si4 135.79(16) . . ?
Si5 O5 Si1 137.02(17) . . ?
Si1 O6 Cu2 120.16(14) . . ?
Si1 O6 Cu1 124.92(15) . . ?
Cu2 O6 Cu1 101.11(11) . . ?
Si2 O7 Cu2 127.69(15) . . ?
Si2 O7 Cu3 132.19(15) . . ?
Cu2 O7 Cu3 99.72(11) . . ?
Si3 O8 Cu3 116.94(15) . . ?
Si4 O9 Cu2 129.83(15) . 3_666 ?
Si4 O9 Cu1 129.83(13) . 3_666 ?
Cu2 O9 Cu1 93.53(9) 3_666 3_666 ?
Si5 O10 Cu2 128.22(13) . 3_666 ?
Si5 O10 Cu3 122.61(14) . 3_666 ?
Cu2 O10 Cu3 98.60(10) 3_666 3_666 ?
Cu1 O11 Cu3 108.23(12) . 3_666 ?
Cu1 O11 H11 126.9 . . ?
Cu3 O11 H11 119.1 3_666 . ?
C11 N1 C15 118.9(3) . . ?
C11 N1 Cu1 125.8(3) . . ?
C15 N1 Cu1 115.0(3) . . ?
C20 N2 C16 119.1(3) . . ?
C20 N2 Cu1 126.0(3) . . ?
C16 N2 Cu1 114.9(3) . . ?
C2' C1 Si1 133.1(8) . . ?
C2 C1 Si1 124.7(6) . . ?
C2 C1 H1A 117.6 . . ?
Si1 C1 H1A 117.6 . . ?
C2' C1 H1B 113.4 . . ?
Si1 C1 H1B 113.4 . . ?
C1 C2 H2A 120.0 . . ?
C1 C2 H2B 120.0 . . ?
H2A C2 H2B 120.0 . . ?
C1 C2' H2'A 120.0 . . ?
C1 C2' H2'B 120.0 . . ?
H2'A C2' H2'B 120.0 . . ?
C4 C3 Si2 124.9(4) . . ?
C4 C3 H3A 117.6 . . ?
Si2 C3 H3A 117.6 . . ?
C3 C4 H4A 120.0 . . ?
C3 C4 H4B 120.0 . . ?
H4A C4 H4B 120.0 . . ?
C6 C5 Si3 125.4(4) . . ?
C6 C5 H5A 117.3 . . ?
Si3 C5 H5A 117.3 . . ?
C5 C6 H6A 120.0 . . ?
C5 C6 H6B 120.0 . . ?
H6A C6 H6B 120.0 . . ?
C8 C7 Si4 123.8(4) . . ?
C8 C7 H7A 118.1 . . ?
Si4 C7 H7A 118.1 . . ?
C7 C8 H8A 120.0 . . ?
C7 C8 H8B 120.0 . . ?
H8A C8 H8B 120.0 . . ?
C10 C9 Si5 123.3(4) . . ?
C10 C9 H9A 118.3 . . ?
Si5 C9 H9A 118.3 . . ?
C9 C10 H10A 120.0 . . ?
C9 C10 H10B 120.0 . . ?
H10A C10 H10B 120.0 . . ?
N1 C11 C12 122.6(4) . . ?
N1 C11 H11A 118.7 . . ?
C12 C11 H11A 118.7 . . ?
C13 C12 C11 117.7(5) . . ?
C13 C12 H12A 121.1 . . ?
C11 C12 H12A 121.1 . . ?
C14 C13 C12 119.9(4) . . ?
C14 C13 H13A 120.0 . . ?
C12 C13 H13A 120.0 . . ?
C13 C14 C15 119.5(4) . . ?
C13 C14 H14A 120.2 . . ?
C15 C14 H14A 120.2 . . ?
N1 C15 C14 121.3(4) . . ?
N1 C15 C16 114.4(3) . . ?
C14 C15 C16 124.2(4) . . ?
N2 C16 C17 120.7(4) . . ?
N2 C16 C15 114.9(3) . . ?
C17 C16 C15 124.3(4) . . ?
C18 C17 C16 119.3(4) . . ?
C18 C17 H17A 120.4 . . ?
C16 C17 H17A 120.4 . . ?
C17 C18 C19 120.1(4) . . ?
C17 C18 H18A 119.9 . . ?
C19 C18 H18A 119.9 . . ?
C18 C19 C20 118.2(4) . . ?
C18 C19 H19A 120.9 . . ?
C20 C19 H19A 120.9 . . ?
N2 C20 C19 122.6(4) . . ?
N2 C20 H20A 118.7 . . ?
C19 C20 H20A 118.7 . . ?
C1S O1S H1S 109.5 . . ?
O1S C1S C2S 110.9(6) . . ?
O1S C1S H1SA 109.5 . . ?
C2S C1S H1SA 109.5 . . ?
O1S C1S H1SB 109.5 . . ?
C2S C1S H1SB 109.5 . . ?
H1SA C1S H1SB 108.1 . . ?
C1S C2S H2SA 109.5 . . ?
C1S C2S H2SB 109.5 . . ?
H2SA C2S H2SB 109.5 . . ?
C1S C2S H2SC 109.5 . . ?
H2SA C2S H2SC 109.5 . . ?
H2SB C2S H2SC 109.5 . . ?
C3S O2S H2S 112.7 . . ?
O2S C3S C4S 112.9(7) . . ?
O2S C3S H3SA 109.0 . . ?
C4S C3S H3SA 109.0 . . ?
O2S C3S H3SB 109.0 . . ?
C4S C3S H3SB 109.0 . . ?
H3SA C3S H3SB 107.8 . . ?
C3S C4S H4SA 109.5 . . ?
C3S C4S H4SB 109.5 . . ?
H4SA C4S H4SB 109.5 . . ?
C3S C4S H4SC 109.5 . . ?
H4SA C4S H4SC 109.5 . . ?
H4SB C4S H4SC 109.5 . . ?
C4S' C3S' O2S' 106(2) . . ?
C4S' C3S' H3SC 110.5 . . ?
O2S' C3S' H3SC 110.5 . . ?
C4S' C3S' H3SD 110.5 . . ?
O2S' C3S' H3SD 110.5 . . ?
H3SC C3S' H3SD 108.7 . . ?
C3S' O2S' H2S 119.2 . . ?
C3S' C4S' H4SE 109.5 . . ?
C3S' C4S' H4SF 109.5 . . ?
H4SE C4S' H4SF 109.5 . . ?
C3S' C4S' H4SG 109.5 . . ?
H4SE C4S' H4SG 109.5 . . ?
H4SF C4S' H4SG 109.5 . . ?

loop_
_geom_bond_atom_site_label_1
_geom_bond_atom_site_label_2
_geom_bond_distance
_geom_bond_site_symmetry_2
_geom_bond_publ_flag
Cu1 O11 1.911(3) . ?
Cu1 O6 1.974(2) . ?
Cu1 N2 2.006(3) . ?
Cu1 N1 2.018(3) . ?
Cu1 O9 2.229(2) 3_666 ?
Cu1 Cu2 3.0318(6) . ?
Cu2 O9 1.923(2) 3_666 ?
Cu2 O7 1.934(2) . ?
Cu2 O6 1.951(2) . ?
Cu2 O10 1.960(2) 3_666 ?
Cu2 Cu3 2.9998(6) . ?
Cu3 O8 1.922(3) . ?
Cu3 O11 1.936(3) 3_666 ?
Cu3 O7 1.990(3) . ?
Cu3 O10 1.997(2) 3_666 ?
Si1 O6 1.619(3) . ?
Si1 O1 1.634(3) . ?
Si1 O5 1.636(3) . ?
Si1 C1 1.834(4) . ?
Si2 O7 1.618(3) . ?
Si2 O1 1.630(3) . ?
Si2 O2 1.631(3) . ?
Si2 C3 1.838(5) . ?
Si3 O8 1.600(3) . ?
Si3 O3 1.631(3) . ?
Si3 O2 1.646(3) . ?
Si3 C5 1.839(4) . ?
Si4 O9 1.606(2) . ?
Si4 O3 1.621(3) . ?
Si4 O4 1.639(3) . ?
Si4 C7 1.856(4) . ?
Si5 O5 1.622(3) . ?
Si5 O10 1.622(2) . ?
Si5 O4 1.630(3) . ?
Si5 C9 1.847(4) . ?
O9 Cu2 1.923(2) 3_666 ?
O9 Cu1 2.229(2) 3_666 ?
O10 Cu2 1.960(2) 3_666 ?
O10 Cu3 1.997(2) 3_666 ?
O11 Cu3 1.936(3) 3_666 ?
O11 H11 0.8617 . ?
N1 C11 1.329(6) . ?
N1 C15 1.352(5) . ?
N2 C20 1.335(5) . ?
N2 C16 1.359(5) . ?
C1 C2' 1.224(14) . ?
C1 C2 1.289(11) . ?
C1 H1A 0.9599 . ?
C1 H1B 0.9601 . ?
C2 H2A 0.9500 . ?
C2 H2B 0.9500 . ?
C2' H2'A 0.9500 . ?
C2' H2'B 0.9500 . ?
C3 C4 1.326(7) . ?
C3 H3A 0.9500 . ?
C4 H4A 0.9500 . ?
C4 H4B 0.9500 . ?
C5 C6 1.315(6) . ?
C5 H5A 0.9500 . ?
C6 H6A 0.9500 . ?
C6 H6B 0.9500 . ?
C7 C8 1.321(6) . ?
C7 H7A 0.9500 . ?
C8 H8A 0.9500 . ?
C8 H8B 0.9500 . ?
C9 C10 1.332(7) . ?
C9 H9A 0.9500 . ?
C10 H10A 0.9500 . ?
C10 H10B 0.9500 . ?
C11 C12 1.398(6) . ?
C11 H11A 0.9500 . ?
C12 C13 1.385(7) . ?
C12 H12A 0.9500 . ?
C13 C14 1.361(7) . ?
C13 H13A 0.9500 . ?
C14 C15 1.387(6) . ?
C14 H14A 0.9500 . ?
C15 C16 1.472(6) . ?
C16 C17 1.392(5) . ?
C17 C18 1.366(7) . ?
C17 H17A 0.9500 . ?
C18 C19 1.380(7) . ?
C18 H18A 0.9500 . ?
C19 C20 1.381(5) . ?
C19 H19A 0.9500 . ?
C20 H20A 0.9500 . ?
O1S C1S 1.406(7) . ?
O1S H1S 0.8400 . ?
C1S C2S 1.491(9) . ?
C1S H1SA 0.9900 . ?
C1S H1SB 0.9900 . ?
C2S H2SA 0.9800 . ?
C2S H2SB 0.9800 . ?
C2S H2SC 0.9800 . ?
O2S C3S 1.394(9) . ?
O2S H2S 0.9085 . ?
C3S C4S 1.473(11) . ?
C3S H3SA 0.9900 . ?
C3S H3SB 0.9900 . ?
C4S H4SA 0.9800 . ?
C4S H4SB 0.9800 . ?
C4S H4SC 0.9800 . ?
C3S' C4S' 1.30(4) . ?
C3S' O2S' 1.32(3) . ?
C3S' H3SC 0.9900 . ?
C3S' H3SD 0.9900 . ?
O2S' H2S 0.9431 . ?
C4S' H4SE 0.9800 . ?
C4S' H4SF 0.9800 . ?
C4S' H4SG 0.9800 . ?

loop_
_geom_hbond_atom_site_label_D
_geom_hbond_atom_site_label_H
_geom_hbond_atom_site_label_A
_geom_hbond_distance_DH
_geom_hbond_distance_HA
_geom_hbond_distance_DA
_geom_hbond_angle_DHA
_geom_hbond_site_symmetry_A
_geom_hbond_publ_flag
O1S H1S O2S 0.84 1.87 2.656(7) 155 . yes
O1S H1S O2S' 0.84 2.13 2.88(2) 148 . yes
O2S H2S O8 0.91 1.78 2.674(7) 167 3_666 yes
O2S' H2S O8 0.94 1.78 2.62(2) 147 3_666 yes
O11 H11 O1S 0.86 2.02 2.848(5) 162 . yes

loop_
_geom_torsion_atom_site_label_1
_geom_torsion_atom_site_label_2
_geom_torsion_atom_site_label_3
_geom_torsion_atom_site_label_4
_geom_torsion
_geom_torsion_site_symmetry_1
_geom_torsion_site_symmetry_2
_geom_torsion_site_symmetry_3
_geom_torsion_site_symmetry_4
_geom_torsion_publ_flag
O7 Si2 O1 Si1 13.6(3) . . . . ?
O2 Si2 O1 Si1 132.9(2) . . . . ?
C3 Si2 O1 Si1 -107.7(3) . . . . ?
O6 Si1 O1 Si2 32.6(3) . . . . ?
O5 Si1 O1 Si2 -87.8(3) . . . . ?
C1 Si1 O1 Si2 154.0(3) . . . . ?
O7 Si2 O2 Si3 -4.6(3) . . . . ?
O1 Si2 O2 Si3 -124.4(2) . . . . ?
C3 Si2 O2 Si3 116.5(3) . . . . ?
O8 Si3 O2 Si2 -41.6(3) . . . . ?
O3 Si3 O2 Si2 79.7(2) . . . . ?
C5 Si3 O2 Si2 -166.0(2) . . . . ?
O9 Si4 O3 Si3 -13.8(4) . . . . ?
O4 Si4 O3 Si3 107.2(3) . . . . ?
C7 Si4 O3 Si3 -138.0(3) . . . . ?
O8 Si3 O3 Si4 25.6(4) . . . . ?
O2 Si3 O3 Si4 -95.5(3) . . . . ?
C5 Si3 O3 Si4 150.4(3) . . . . ?
O5 Si5 O4 Si4 113.2(3) . . . . ?
O10 Si5 O4 Si4 -9.7(3) . . . . ?
C9 Si5 O4 Si4 -129.5(3) . . . . ?
O9 Si4 O4 Si5 13.0(3) . . . . ?
O3 Si4 O4 Si5 -109.6(3) . . . . ?
C7 Si4 O4 Si5 135.8(3) . . . . ?
O10 Si5 O5 Si1 17.3(3) . . . . ?
O4 Si5 O5 Si1 -102.9(3) . . . . ?
C9 Si5 O5 Si1 140.3(3) . . . . ?
O6 Si1 O5 Si5 -28.7(3) . . . . ?
O1 Si1 O5 Si5 89.2(3) . . . . ?
C1 Si1 O5 Si5 -152.4(3) . . . . ?
O1 Si1 O6 Cu2 -61.0(2) . . . . ?
O5 Si1 O6 Cu2 57.4(2) . . . . ?
C1 Si1 O6 Cu2 179.3(2) . . . . ?
O1 Si1 O6 Cu1 166.37(17) . . . . ?
O5 Si1 O6 Cu1 -75.3(2) . . . . ?
C1 Si1 O6 Cu1 46.6(3) . . . . ?
O1 Si2 O7 Cu2 -39.2(2) . . . . ?
O2 Si2 O7 Cu2 -158.64(19) . . . . ?
C3 Si2 O7 Cu2 81.0(3) . . . . ?
O1 Si2 O7 Cu3 149.6(2) . . . . ?
O2 Si2 O7 Cu3 30.2(3) . . . . ?
C3 Si2 O7 Cu3 -90.2(3) . . . . ?
O3 Si3 O8 Cu3 -49.9(2) . . . . ?
O2 Si3 O8 Cu3 69.4(2) . . . . ?
C5 Si3 O8 Cu3 -170.60(19) . . . . ?
O3 Si4 O9 Cu2 136.00(19) . . . 3_666 ?
O4 Si4 O9 Cu2 15.4(2) . . . 3_666 ?
C7 Si4 O9 Cu2 -103.5(2) . . . 3_666 ?
O3 Si4 O9 Cu1 -80.9(2) . . . 3_666 ?
O4 Si4 O9 Cu1 158.51(17) . . . 3_666 ?
C7 Si4 O9 Cu1 39.6(3) . . . 3_666 ?
O5 Si5 O10 Cu2 -141.25(18) . . . 3_666 ?
O4 Si5 O10 Cu2 -21.7(2) . . . 3_666 ?
C9 Si5 O10 Cu2 96.6(2) . . . 3_666 ?
O5 Si5 O10 Cu3 81.9(2) . . . 3_666 ?
O4 Si5 O10 Cu3 -158.55(16) . . . 3_666 ?
C9 Si5 O10 Cu3 -40.2(2) . . . 3_666 ?
O6 Si1 C1 C2' 25.5(17) . . . . ?
O1 Si1 C1 C2' -93.3(17) . . . . ?
O5 Si1 C1 C2' 148.9(17) . . . . ?
O6 Si1 C1 C2 97.9(8) . . . . ?
O1 Si1 C1 C2 -20.9(8) . . . . ?
O5 Si1 C1 C2 -138.7(8) . . . . ?
O7 Si2 C3 C4 -118.0(4) . . . . ?
O1 Si2 C3 C4 2.8(5) . . . . ?
O2 Si2 C3 C4 122.0(4) . . . . ?
O8 Si3 C5 C6 -127.0(5) . . . . ?
O3 Si3 C5 C6 110.1(5) . . . . ?
O2 Si3 C5 C6 -4.8(5) . . . . ?
O9 Si4 C7 C8 -121.2(4) . . . . ?
O3 Si4 C7 C8 2.4(4) . . . . ?
O4 Si4 C7 C8 118.3(4) . . . . ?
O5 Si5 C9 C10 -145.3(4) . . . . ?
O10 Si5 C9 C10 -20.7(5) . . . . ?
O4 Si5 C9 C10 98.1(5) . . . . ?
C15 N1 C11 C12 -0.4(7) . . . . ?
Cu1 N1 C11 C12 -173.5(4) . . . . ?
N1 C11 C12 C13 -0.2(8) . . . . ?
C11 C12 C13 C14 0.2(8) . . . . ?
C12 C13 C14 C15 0.5(8) . . . . ?
C11 N1 C15 C14 1.1(6) . . . . ?
Cu1 N1 C15 C14 174.9(3) . . . . ?
C11 N1 C15 C16 -177.4(4) . . . . ?
Cu1 N1 C15 C16 -3.6(4) . . . . ?
C13 C14 C15 N1 -1.1(7) . . . . ?
C13 C14 C15 C16 177.2(4) . . . . ?
C20 N2 C16 C17 0.4(6) . . . . ?
Cu1 N2 C16 C17 -177.1(3) . . . . ?
C20 N2 C16 C15 177.3(3) . . . . ?
Cu1 N2 C16 C15 -0.1(4) . . . . ?
N1 C15 C16 N2 2.4(5) . . . . ?
C14 C15 C16 N2 -176.0(4) . . . . ?
N1 C15 C16 C17 179.3(4) . . . . ?
C14 C15 C16 C17 0.9(6) . . . . ?
N2 C16 C17 C18 -0.8(6) . . . . ?
C15 C16 C17 C18 -177.4(4) . . . . ?
C16 C17 C18 C19 0.6(7) . . . . ?
C17 C18 C19 C20 -0.1(7) . . . . ?
C16 N2 C20 C19 0.2(6) . . . . ?
Cu1 N2 C20 C19 177.3(3) . . . . ?
C18 C19 C20 N2 -0.3(7) . . . . ?
